data_2021263
loop_
_publ_author_name
'Qin, Tao'
'Feng, Zhe'
'Yang, Jie'
'Shen, Xuan'
'Zhu, Dunru'

_publ_section_title
;
 Unprecedented three-dimensional hydrogen-bonded hex topological chiral
 lanthanide--organic frameworks built from an achiral ligand
;
_journal_coeditor_code LF3080
_journal_issue 11
_journal_name_full 'Acta Crystallographica Section C'
_journal_page_first
;
;
_journal_paper_doi 10.1107/S205322961801313X
_journal_volume 74
_journal_year 2018
_chemical_formula_iupac '[Eu (C12 H7 N2 O4)3 (H2 O)2]'
_chemical_formula_moiety 'C36 H25 Eu N6 O14'
_chemical_formula_sum 'C36 H25 Eu N6 O14'
_chemical_formula_weight 917.58
_chemical_name_systematic Poly[diaquatris[\m~2~-3-nitro-4-(pyridin-4-yl)benzoato-\k^2^<i>O</i>:<i>O</i>']europium(III)]
_space_group_IT_number 170
_symmetry_cell_setting hexagonal
_symmetry_space_group_name_Hall 'P 65'
_symmetry_space_group_name_H-M 'P 65'
_atom_sites_solution_hydrogens geom
_atom_sites_solution_primary direct
_atom_sites_solution_secondary difmap
_audit_creation_method SHELXL-97
_cell_angle_alpha 90.00
_cell_angle_beta 90.00
_cell_angle_gamma 120.00
_cell_formula_units_Z 6
_cell_length_a 15.1172(10)
_cell_length_b 15.1172(10)
_cell_length_c 28.034(4)
_cell_measurement_reflns_used 9989
_cell_measurement_temperature 296(2)
_cell_measurement_theta_max 26.9871
_cell_measurement_theta_min 2.6780
_cell_volume 5548.3(9)
_computing_cell_refinement
;
SAINT (Bruker, 2005)
;
_computing_data_collection
;
APEX2 (Bruker, 2005)
;
_computing_data_reduction
;
SAINT (Bruker, 2005)
;
_computing_molecular_graphics
;
SHELXTL (Sheldrick, 2008)
;
_computing_publication_material
;
SHELXTL (Sheldrick, 2008)
;
_computing_structure_refinement
;
SHELXL97 (Sheldrick, 2008)
;
_computing_structure_solution
;
SHELXS97 (Sheldrick, 2008)
;
_diffrn_ambient_temperature 296(2)
_diffrn_measured_fraction_theta_full 0.997
_diffrn_measured_fraction_theta_max 0.997
_diffrn_measurement_device_type 'Bruker APEXII CCD'
_diffrn_measurement_method '\w scans'
_diffrn_radiation_monochromator graphite
_diffrn_radiation_source 'fine-focus sealed tube'
_diffrn_radiation_type MoK\a
_diffrn_radiation_wavelength 0.71073
_diffrn_reflns_av_R_equivalents 0.0518
_diffrn_reflns_av_sigmaI/netI 0.0433
_diffrn_reflns_limit_h_max 18
_diffrn_reflns_limit_h_min -18
_diffrn_reflns_limit_k_max 18
_diffrn_reflns_limit_k_min -17
_diffrn_reflns_limit_l_max 32
_diffrn_reflns_limit_l_min -34
_diffrn_reflns_number 41150
_diffrn_reflns_theta_full 25.99
_diffrn_reflns_theta_max 25.99
_diffrn_reflns_theta_min 1.56
_exptl_absorpt_coefficient_mu 1.774
_exptl_absorpt_correction_T_max 0.8083
_exptl_absorpt_correction_T_min 0.7417
_exptl_absorpt_correction_type multi-scan
_exptl_absorpt_process_details
;
(SADABS; Sheldrick, 2003)
;
_exptl_crystal_colour Colorless
_exptl_crystal_density_diffrn 1.648
_exptl_crystal_density_method 'not measured'
_exptl_crystal_description Rodlike
_exptl_crystal_F_000 2748
_exptl_crystal_size_max 0.18
_exptl_crystal_size_mid 0.14
_exptl_crystal_size_min 0.12
_refine_diff_density_max 0.711
_refine_diff_density_min -0.489
_refine_ls_abs_structure_details
;
Flack (1983), 3261 Friedel pairs
;
_refine_ls_abs_structure_Flack -0.008(14)
_refine_ls_extinction_method none
_refine_ls_goodness_of_fit_ref 1.061
_refine_ls_hydrogen_treatment mixed
_refine_ls_matrix_type full
_refine_ls_number_parameters 585
_refine_ls_number_reflns 6971
_refine_ls_number_restraints 161
_refine_ls_restrained_S_all 1.107
_refine_ls_R_factor_all 0.0412
_refine_ls_R_factor_gt 0.0339
_refine_ls_shift/su_max 0.004
_refine_ls_shift/su_mean 0.000
_refine_ls_structure_factor_coef Fsqd
_refine_ls_weighting_details 'calc w=1/[\s^2^(Fo^2^)+(0.0473P)^2^+1.6277P] where P=(Fo^2^+2Fc^2^)/3'
_refine_ls_weighting_scheme calc
_refine_ls_wR_factor_gt 0.0825
_refine_ls_wR_factor_ref 0.0851
_reflns_number_gt 6247
_reflns_number_total 6971
_reflns_threshold_expression >2sigma(I)
_cod_data_source_file lf3080sup1.cif
_cod_data_source_block 1502111
_cod_database_code 2021263

loop_
_symmetry_equiv_pos_as_xyz
'x, y, z'
'-y, x-y, z+2/3'
'-x+y, -x, z+1/3'
'-x, -y, z+1/2'
'y, -x+y, z+1/6'
'x-y, x, z+5/6'

loop_
_atom_site_type_symbol
_atom_site_label
_atom_site_fract_x
_atom_site_fract_y
_atom_site_fract_z
_atom_site_U_iso_or_equiv
_atom_site_adp_type
_atom_site_calc_flag
_atom_site_refinement_flags
_atom_site_occupancy
_atom_site_symmetry_multiplicity
_atom_site_disorder_assembly
_atom_site_disorder_group
Eu Eu1 0.932658(6) -0.024569(7) -0.119546(7) 0.03134(2) Uani d D 1 1 . .
O O1W 0.76673(12) -0.08428(13) -0.15811(8) 0.0829(7) Uani d DU 1 1 . .
H H1WA 0.7669(6) -0.0309(3) -0.1686(4) 0.100 Uiso d D 1 1 . .
H H1WB 0.7226(4) -0.1108(7) -0.1357(2) 0.100 Uiso d D 1 1 . .
O O1 1.16382(17) 0.3560(2) -0.20627(8) 0.1029(11) Uani d U 1 1 . .
O O2W 0.82400(15) 0.04452(17) -0.08281(8) 0.0942(9) Uani d D 1 1 . .
H H2WA 0.8412(6) 0.0561(7) -0.05352(15) 0.113 Uiso d D 1 1 . .
H H2WB 0.7614(3) 0.0034(6) -0.0873(4) 0.113 Uiso d D 1 1 . .
O O2 1.32331(17) 0.45243(19) -0.21108(8) 0.0974(10) Uani d . 1 1 . .
O O3 1.02274(13) 0.12206(11) -0.07384(6) 0.0553(6) Uani d . 1 1 . .
O O4 1.10653(11) 0.16071(12) -0.00594(6) 0.0532(5) Uani d . 1 1 . .
O O5 1.2877(4) -0.2515(4) -0.1196(3) 0.0687(18) Uani d PU 0.280(2) 1 A 1
O O6 1.3190(4) -0.1000(4) -0.1343(2) 0.0526(18) Uani d PU 0.280(2) 1 A 1
O O5A 1.3214(2) -0.1765(3) -0.14493(13) 0.1102(12) Uani d PU 0.720(2) 1 A 2
O O6A 1.3121(3) -0.0524(4) -0.15502(18) 0.1757(19) Uani d PU 0.720(2) 1 A 2
O O7 1.02527(11) -0.06951(12) -0.06835(6) 0.0519(5) Uani d . 1 1 B .
O O8 1.04109(11) -0.05522(11) 0.01056(7) 0.0538(5) Uani d . 1 1 B .
O O9 0.81170(11) -0.16239(11) -0.06869(5) 0.0498(5) Uani d . 1 1 . .
O O10 0.84145(11) -0.07061(10) -0.00242(6) 0.0453(5) Uani d . 1 1 . .
O O11 0.6407(2) -0.53055(19) -0.05160(13) 0.1364(14) Uani d . 1 1 . .
O O12 0.5476(2) -0.60708(17) 0.00504(14) 0.1423(13) Uani d U 1 1 . .
N N1 1.59008(18) 0.74456(18) -0.14855(11) 0.0798(10) Uani d . 1 1 . .
N N2 1.24684(16) 0.39844(16) -0.18877(7) 0.0579(8) Uani d . 1 1 . .
N N4 1.2792(6) -0.1884(6) -0.1115(4) 0.0744(14) Uani d PU 0.280(2) 1 A 1
N N4A 1.2896(3) -0.1370(4) -0.1328(2) 0.124(2) Uani d P 0.720(2) 1 A 2
N N5 0.3495(2) -0.6658(2) 0.13255(13) 0.1047(13) Uani d . 1 1 . .
N N6 0.60364(19) -0.53100(17) -0.01517(11) 0.0816(10) Uani d . 1 1 . .
C C1 1.6026(2) 0.6677(2) -0.13413(12) 0.0750(12) Uani d . 1 1 . .
H H1A 1.6691 0.6802 -0.1310 0.090 Uiso calc R 1 1 . .
C C2 1.52522(18) 0.5722(2) -0.12358(13) 0.0694(10) Uani d . 1 1 . .
H H2A 1.5390 0.5219 -0.1133 0.083 Uiso calc R 1 1 . .
C C3 1.42517(18) 0.55139(18) -0.12855(10) 0.0593(9) Uani d . 1 1 . .
C C4 1.4097(2) 0.6291(2) -0.14358(13) 0.0738(11) Uani d . 1 1 . .
H H4A 1.3441 0.6185 -0.1477 0.089 Uiso calc R 1 1 . .
C C5 1.4943(2) 0.7235(2) -0.15241(15) 0.0921(14) Uani d . 1 1 . .
H H5A 1.4830 0.7761 -0.1617 0.110 Uiso calc R 1 1 . .
C C6 1.33872(17) 0.45017(16) -0.11167(9) 0.0508(8) Uani d . 1 1 . .
C C7 1.25286(17) 0.38324(17) -0.13751(8) 0.0469(7) Uani d . 1 1 . .
C C8 1.17586(15) 0.29519(15) -0.11816(9) 0.0437(6) Uani d . 1 1 . .
H H8A 1.1199 0.2513 -0.1367 0.052 Uiso calc R 1 1 . .
C C9 1.18153(16) 0.27143(16) -0.07055(8) 0.0432(7) Uani d . 1 1 . .
C C10 1.26698(19) 0.33762(19) -0.04489(9) 0.0570(9) Uani d . 1 1 . .
H H10A 1.2726 0.3219 -0.0134 0.068 Uiso calc R 1 1 . .
C C11 1.3426(2) 0.4243(2) -0.06383(11) 0.0638(10) Uani d . 1 1 . .
H H11A 1.3982 0.4677 -0.0450 0.077 Uiso calc R 1 1 . .
C C12 1.09846(16) 0.17843(14) -0.04850(8) 0.0415(7) Uani d . 1 1 . .
C C13 1.53321(13) -0.18146(17) -0.03167(10) 0.118(2) Uani d PGU 0.542(2) 1 B 1
H H13A 1.5487 -0.2271 -0.0168 0.141 Uiso calc PR 0.542(2) 1 B 1
C C14 1.43497(14) -0.19612(19) -0.02874(11) 0.0687(14) Uani d PGU 0.542(2) 1 B 1
H H14A 1.3847 -0.2516 -0.0119 0.082 Uiso calc PR 0.542(2) 1 B 1
C C15 1.41186(17) -0.1279(2) -0.05093(12) 0.0621(13) Uani d PGU 0.542(2) 1 B 1
C C16 1.4870(2) -0.0451(2) -0.07605(14) 0.0756(17) Uani d PGU 0.542(2) 1 B 1
H H16A 1.4715 0.0006 -0.0909 0.091 Uiso calc PR 0.542(2) 1 B 1
C C17 1.5852(2) -0.0304(2) -0.07898(14) 0.081(2) Uani d PG 0.542(2) 1 B 1
H H17A 1.6355 0.0250 -0.0958 0.097 Uiso calc PR 0.542(2) 1 B 1
N N3 1.60833(15) -0.09860(19) -0.05679(11) 0.0935(19) Uani d PGU 0.542(2) 1 B 1
C C13A 1.4119(3) -0.3178(4) 0.0005(2) 0.220(4) Uani d PGU 0.458(2) 1 B 2
H H13B 1.3955 -0.3773 0.0171 0.264 Uiso calc PR 0.458(2) 1 B 2
C C14A 1.3410(4) -0.2853(5) -0.0033(3) 0.167(4) Uani d PGU 0.458(2) 1 B 2
H H14B 1.2771 -0.3230 0.0109 0.200 Uiso calc PR 0.458(2) 1 B 2
C C15A 1.3656(6) -0.1963(6) -0.0281(3) 0.119(3) Uani d PGU 0.458(2) 1 B 2
C C16A 1.4611(7) -0.1399(5) -0.0492(3) 0.142(3) Uani d PGU 0.458(2) 1 B 2
H H16B 1.4776 -0.0804 -0.0659 0.171 Uiso calc PR 0.458(2) 1 B 2
C C17A 1.5321(5) -0.1725(5) -0.0455(3) 0.1476(18) Uani d PGU 0.458(2) 1 B 2
H H17B 1.5960 -0.1348 -0.0596 0.177 Uiso calc PR 0.458(2) 1 B 2
N N3A 1.5075(4) -0.2614(5) -0.0206(2) 0.162(4) Uani d PGU 0.458(2) 1 B 2
C C18 1.30429(18) -0.1440(2) -0.04119(14) 0.0944(10) Uani d U 1 1 . .
C C19 1.26147(19) -0.1261(2) -0.07948(12) 0.0859(10) Uani d U 1 1 A .
C C20 1.18536(16) -0.1051(2) -0.07567(10) 0.0603(8) Uani d . 1 1 . .
H H20A 1.1597 -0.0915 -0.1031 0.072 Uiso calc R 1 1 B .
C C21 1.14433(14) -0.10332(15) -0.03192(8) 0.0382(6) Uani d . 1 1 B .
C C22 1.18003(17) -0.12712(17) 0.00911(10) 0.0567(8) Uani d . 1 1 . .
H H22A 1.1517 -0.1285 0.0387 0.068 Uiso calc R 1 1 B .
C C23 1.2584(2) -0.1487(2) 0.00494(15) 0.0945(11) Uani d U 1 1 B .
H H23A 1.2820 -0.1665 0.0319 0.113 Uiso calc R 1 1 . .
C C24 1.06310(14) -0.07403(14) -0.02981(8) 0.0367(6) Uani d . 1 1 . .
C C25 0.3308(4) -0.6232(3) 0.09850(18) 0.134(2) Uani d . 1 1 . .
H H25A 0.2635 -0.6424 0.0914 0.161 Uiso calc R 1 1 . .
C C26 0.4079(3) -0.5493(3) 0.07193(14) 0.1161(18) Uani d . 1 1 . .
H H26A 0.3901 -0.5190 0.0478 0.139 Uiso calc R 1 1 . .
C C27 0.5063(2) -0.5173(2) 0.07796(14) 0.0839(12) Uani d . 1 1 . .
C C28 0.5261(4) -0.5596(4) 0.1137(2) 0.172(2) Uani d U 1 1 . .
H H28A 0.5931 -0.5403 0.1215 0.207 Uiso calc R 1 1 . .
C C29 0.4402(4) -0.6384(4) 0.1417(3) 0.171(2) Uani d U 1 1 . .
H H29A 0.4544 -0.6688 0.1671 0.205 Uiso calc R 1 1 . .
C C30 0.5902(2) -0.42723(19) 0.05158(13) 0.0716(10) Uani d . 1 1 . .
C C31 0.6234(2) -0.3310(2) 0.06961(11) 0.0688(10) Uani d . 1 1 . .
H H31A 0.5982 -0.3255 0.0990 0.083 Uiso calc R 1 1 . .
C C32 0.69165(16) -0.24275(17) 0.04674(10) 0.0537(8) Uani d . 1 1 . .
H H32A 0.7124 -0.1796 0.0608 0.064 Uiso calc R 1 1 . .
C C33 0.72976(14) -0.24869(15) 0.00205(8) 0.0384(6) Uani d . 1 1 . .
C C34 0.69942(16) -0.34420(16) -0.01643(9) 0.0455(7) Uani d . 1 1 . .
H H34A 0.7249 -0.3497 -0.0458 0.055 Uiso calc R 1 1 . .
C C35 0.6326(2) -0.43080(18) 0.00760(12) 0.0618(9) Uani d . 1 1 . .
C C36 0.80057(14) -0.15317(15) -0.02513(9) 0.0415(6) Uani d . 1 1 . .

loop_
_atom_site_aniso_label
_atom_site_aniso_U_11
_atom_site_aniso_U_22
_atom_site_aniso_U_33
_atom_site_aniso_U_12
_atom_site_aniso_U_13
_atom_site_aniso_U_23
Eu1 0.03049(3) 0.03462(3) 0.02463(4) 0.01307(3) -0.00029(4) 0.00281(4)
O1W 0.0443(8) 0.0737(9) 0.1192(15) 0.0208(7) -0.0037(9) 0.0446(10)
O1 0.0822(13) 0.1248(17) 0.0524(12) 0.0149(11) -0.0094(11) 0.0174(12)
O2W 0.1045(12) 0.1069(12) 0.0816(15) 0.0608(9) 0.0120(12) 0.0041(12)
O2 0.0828(13) 0.1103(15) 0.0513(12) 0.0124(12) 0.0154(11) 0.0302(11)
O3 0.0798(9) 0.0357(7) 0.0380(9) 0.0195(6) 0.0107(7) -0.0019(6)
O4 0.0542(7) 0.0658(8) 0.0418(9) 0.0317(6) 0.0121(7) 0.0170(7)
O5 0.070(2) 0.086(2) 0.072(3) 0.0554(15) -0.011(3) -0.022(3)
O6 0.050(2) 0.046(2) 0.058(3) 0.0214(16) -0.005(2) 0.008(2)
O5A 0.1046(14) 0.1641(19) 0.089(2) 0.0875(12) 0.0037(14) -0.0539(15)
O6A 0.233(2) 0.228(3) 0.121(3) 0.1557(19) 0.094(2) 0.015(2)
O7 0.0589(6) 0.0684(7) 0.0410(9) 0.0414(5) -0.0060(7) 0.0048(7)
O8 0.0786(6) 0.0769(6) 0.0353(9) 0.0610(4) 0.0050(6) -0.0024(6)
O9 0.0575(7) 0.0541(7) 0.0271(7) 0.0199(6) 0.0084(7) 0.0068(6)
O10 0.0415(7) 0.0354(6) 0.0454(9) 0.0092(5) -0.0024(7) 0.0049(6)
O11 0.198(2) 0.0828(13) 0.123(2) 0.0658(13) -0.012(2) -0.0329(14)
O12 0.167(2) 0.0544(11) 0.183(3) 0.0381(11) 0.0547(19) 0.0026(15)
N1 0.0568(12) 0.0570(13) 0.098(2) 0.0077(10) 0.0083(13) 0.0121(13)
N2 0.0624(11) 0.0565(10) 0.0364(11) 0.0159(8) 0.0031(9) 0.0121(9)
N4 0.0738(18) 0.0748(18) 0.074(2) 0.0365(12) -0.0019(16) -0.0026(16)
N4A 0.092(2) 0.121(3) 0.152(4) 0.0469(19) 0.061(2) -0.001(3)
N5 0.1114(18) 0.0785(13) 0.118(2) 0.0426(12) 0.0326(18) 0.0358(17)
N6 0.0824(13) 0.0537(11) 0.105(2) 0.0310(9) -0.0031(14) 0.0045(13)
C1 0.0416(12) 0.0762(17) 0.082(2) 0.0108(12) -0.0040(13) 0.0006(16)
C2 0.0522(11) 0.0602(13) 0.087(2) 0.0213(9) -0.0078(15) 0.0138(14)
C3 0.0454(11) 0.0480(12) 0.0607(17) 0.0056(9) -0.0022(12) 0.0108(12)
C4 0.0491(12) 0.0625(13) 0.107(3) 0.0260(9) 0.0047(14) 0.0195(14)
C5 0.0630(15) 0.0615(15) 0.141(3) 0.0230(12) 0.0220(18) 0.0354(18)
C6 0.0520(11) 0.0396(10) 0.0465(14) 0.0122(8) -0.0030(11) -0.0012(10)
C7 0.0534(10) 0.0465(10) 0.0352(11) 0.0209(8) 0.0024(9) 0.0097(9)
C8 0.0479(9) 0.0411(9) 0.0329(10) 0.0152(7) -0.0006(11) 0.0006(10)
C9 0.0502(10) 0.0391(9) 0.0330(11) 0.0168(7) 0.0080(9) 0.0018(9)
C10 0.0673(13) 0.0608(12) 0.0294(12) 0.0218(10) -0.0043(11) 0.0031(10)
C11 0.0588(13) 0.0530(13) 0.0536(15) 0.0084(11) -0.0166(12) -0.0020(12)
C12 0.0566(10) 0.0340(8) 0.0351(11) 0.0237(7) 0.0058(9) 0.0027(8)
C13 0.112(3) 0.137(3) 0.117(4) 0.072(2) -0.011(3) -0.007(3)
C14 0.0551(14) 0.0898(18) 0.094(3) 0.0610(11) -0.0026(19) 0.006(2)
C15 0.0442(14) 0.093(2) 0.068(3) 0.0486(12) 0.0100(16) -0.0199(18)
C16 0.0493(17) 0.114(3) 0.076(3) 0.0502(15) -0.008(2) -0.041(2)
C17 0.051(2) 0.099(3) 0.089(4) 0.036(2) -0.001(3) -0.027(3)
N3 0.089(2) 0.100(2) 0.098(4) 0.0528(18) -0.004(3) -0.036(2)
C13A 0.221(5) 0.224(5) 0.207(5) 0.106(3) -0.016(4) -0.011(4)
C14A 0.161(5) 0.181(5) 0.201(8) 0.118(3) -0.012(6) -0.072(5)
C15A 0.123(3) 0.128(4) 0.122(4) 0.076(2) -0.015(3) -0.032(3)
C16A 0.127(3) 0.194(5) 0.144(7) 0.110(3) 0.006(4) -0.041(5)
C17A 0.144(2) 0.153(2) 0.149(3) 0.0765(14) 0.002(2) -0.005(2)
N3A 0.177(5) 0.192(6) 0.134(6) 0.104(4) -0.053(5) -0.023(5)
C18 0.0735(10) 0.1351(14) 0.108(2) 0.0773(8) -0.0307(14) -0.0658(14)
C19 0.0523(11) 0.1267(16) 0.0858(18) 0.0501(10) -0.0080(12) -0.0525(14)
C20 0.0456(9) 0.0876(13) 0.0513(15) 0.0360(8) -0.0018(10) -0.0193(12)
C21 0.0361(7) 0.0467(9) 0.0352(11) 0.0232(6) -0.0011(8) -0.0032(8)
C22 0.0645(10) 0.0674(10) 0.0564(15) 0.0467(7) -0.0106(11) -0.0030(11)
C23 0.0932(11) 0.1165(14) 0.117(2) 0.0849(8) -0.0458(14) -0.0309(15)
C24 0.0430(8) 0.0379(8) 0.0350(11) 0.0244(6) -0.0028(8) 0.0001(8)
C25 0.099(3) 0.103(3) 0.132(4) -0.001(2) 0.019(3) 0.036(3)
C26 0.082(2) 0.102(3) 0.085(2) -0.013(2) 0.0329(19) 0.021(2)
C27 0.0829(17) 0.0589(13) 0.100(2) 0.0280(12) 0.0264(17) 0.0336(15)
C28 0.115(3) 0.184(3) 0.191(4) 0.055(2) 0.050(3) 0.130(3)
C29 0.164(3) 0.167(3) 0.170(4) 0.074(2) -0.003(3) 0.054(3)
C30 0.0690(13) 0.0476(11) 0.0836(19) 0.0182(9) 0.0265(15) 0.0268(14)
C31 0.0649(14) 0.0700(15) 0.0568(16) 0.0227(11) 0.0248(13) 0.0143(13)
C32 0.0519(10) 0.0441(10) 0.0532(13) 0.0150(8) 0.0160(12) 0.0120(12)
C33 0.0309(8) 0.0353(8) 0.0451(12) 0.0137(6) 0.0002(8) 0.0095(8)
C34 0.0474(10) 0.0425(9) 0.0468(14) 0.0228(7) 0.0016(9) 0.0049(9)
C35 0.0615(13) 0.0372(10) 0.0785(19) 0.0187(9) -0.0035(13) 0.0106(12)
C36 0.0347(8) 0.0444(9) 0.0452(12) 0.0198(6) 0.0028(8) 0.0096(9)

loop_
_atom_type_symbol
_atom_type_description
_atom_type_scat_dispersion_real
_atom_type_scat_dispersion_imag
_atom_type_scat_source
C C 0.0033 0.0016 'International Tables Vol C Tables 4.2.6.8 and 6.1.1.4'
H H 0.0000 0.0000 'International Tables Vol C Tables 4.2.6.8 and 6.1.1.4'
N N 0.0061 0.0033 'International Tables Vol C Tables 4.2.6.8 and 6.1.1.4'
O O 0.0106 0.0060 'International Tables Vol C Tables 4.2.6.8 and 6.1.1.4'
Eu Eu -0.1578 3.6682 'International Tables Vol C Tables 4.2.6.8 and 6.1.1.4'

loop_
_geom_angle_atom_site_label_1
_geom_angle_atom_site_label_2
_geom_angle_atom_site_label_3
_geom_angle_site_symmetry_1
_geom_angle_site_symmetry_3
_geom_angle
O3 Eu1 O7 . . 77.73(6)
O3 Eu1 O10 . 6_544 155.89(7)
O7 Eu1 O10 . 6_544 87.28(6)
O3 Eu1 O8 . 6_544 81.30(6)
O7 Eu1 O8 . 6_544 74.75(6)
O10 Eu1 O8 6_544 6_544 76.55(6)
O3 Eu1 O4 . 6_544 77.72(6)
O7 Eu1 O4 . 6_544 143.77(6)
O10 Eu1 O4 6_544 6_544 105.42(5)
O8 Eu1 O4 6_544 6_544 75.54(6)
O3 Eu1 O9 . . 108.99(5)
O7 Eu1 O9 . . 72.12(5)
O10 Eu1 O9 6_544 . 83.62(6)
O8 Eu1 O9 6_544 . 141.93(6)
O4 Eu1 O9 6_544 . 141.80(7)
O3 Eu1 O1W . . 126.76(7)
O7 Eu1 O1W . . 144.81(5)
O10 Eu1 O1W 6_544 . 75.60(7)
O8 Eu1 O1W 6_544 . 128.35(7)
O4 Eu1 O1W 6_544 . 71.25(7)
O9 Eu1 O1W . . 75.55(6)
O3 Eu1 O2W . . 65.08(7)
O7 Eu1 O2W . . 118.18(7)
O10 Eu1 O2W 6_544 . 139.01(6)
O8 Eu1 O2W 6_544 . 138.18(5)
O4 Eu1 O2W 6_544 . 73.65(7)
O9 Eu1 O2W . . 75.69(7)
O1W Eu1 O2W . . 65.22(7)
O3 Eu1 H1WA . . 112.89(15)
O7 Eu1 H1WA . . 160.76(13)
O10 Eu1 H1WA 6_544 . 87.13(17)
O8 Eu1 H1WA 6_544 . 121.6(2)
O4 Eu1 H1WA 6_544 . 55.40(12)
O9 Eu1 H1WA . . 88.96(15)
O1W Eu1 H1WA . . 16.96(9)
O2W Eu1 H1WA . . 58.0(2)
O3 Eu1 H1WB . . 121.4(2)
O7 Eu1 H1WB . . 132.08(17)
O10 Eu1 H1WB 6_544 . 82.7(2)
O8 Eu1 H1WB 6_544 . 145.28(13)
O4 Eu1 H1WB 6_544 . 83.75(19)
O9 Eu1 H1WB . . 60.26(16)
O1W Eu1 H1WB . . 17.15(12)
O2W Eu1 H1WB . . 56.4(2)
H1WA Eu1 H1WB . . 28.8(2)
Eu1 O1W H1WA . . 106.4(5)
Eu1 O1W H1WB . . 105.3(5)
H1WA O1W H1WB . . 109.1(10)
Eu1 O2W H2WA . . 106.2(8)
Eu1 O2W H2WB . . 110.6(7)
H2WA O2W H2WB . . 114.1(8)
C12 O3 Eu1 . . 149.73(19)
C12 O4 Eu1 . 5_665 128.35(12)
N4 O6 C19 . . 54.0(5)
C24 O7 Eu1 . . 155.95(18)
C24 O8 Eu1 . 5_665 140.28(17)
C36 O9 Eu1 . . 124.27(12)
C36 O10 Eu1 . 5_665 147.53(17)
C5 N1 C1 . . 115.5(2)
O1 N2 O2 . . 123.1(2)
O1 N2 C7 . . 116.7(2)
O2 N2 C7 . . 120.1(2)
O5 N4 O6 . . 127.9(10)
O5 N4 C19 . . 152.7(10)
O6 N4 C19 . . 77.1(6)
O5A N4A O6A . . 117.3(6)
O5A N4A C19 . . 128.2(6)
O6A N4A C19 . . 107.5(5)
C29 N5 C25 . . 118.5(4)
O11 N6 O12 . . 122.5(3)
O11 N6 C35 . . 118.2(2)
O12 N6 C35 . . 119.2(3)
N1 C1 C2 . . 124.8(3)
N1 C1 H1A . . 117.6
C2 C1 H1A . . 117.6
C1 C2 C3 . . 118.6(3)
C1 C2 H2A . . 120.7
C3 C2 H2A . . 120.7
C4 C3 C2 . . 117.9(2)
C4 C3 C6 . . 122.2(3)
C2 C3 C6 . . 119.4(3)
C3 C4 C5 . . 118.2(3)
C3 C4 H4A . . 120.9
C5 C4 H4A . . 120.9
N1 C5 C4 . . 124.8(4)
N1 C5 H5A . . 117.6
C4 C5 H5A . . 117.6
C7 C6 C11 . . 116.69(19)
C7 C6 C3 . . 126.7(2)
C11 C6 C3 . . 116.5(2)
C8 C7 C6 . . 122.3(2)
C8 C7 N2 . . 116.88(19)
C6 C7 N2 . . 120.48(18)
C7 C8 C9 . . 119.85(19)
C7 C8 H8A . . 120.1
C9 C8 H8A . . 120.1
C10 C9 C8 . . 117.96(18)
C10 C9 C12 . . 121.1(2)
C8 C9 C12 . . 120.93(18)
C11 C10 C9 . . 122.2(2)
C11 C10 H10A . . 118.9
C9 C10 H10A . . 118.9
C10 C11 C6 . . 121.0(2)
C10 C11 H11A . . 119.5
C6 C11 H11A . . 119.5
O4 C12 O3 . . 123.61(17)
O4 C12 C9 . . 118.69(18)
O3 C12 C9 . . 117.7(2)
C14 C13 N3 . . 120.0
C14 C13 H13A . . 120.0
N3 C13 H13A . . 120.0
C13 C14 C15 . . 120.0
C13 C14 H14A . . 120.0
C15 C14 H14A . . 120.0
C16 C15 C14 . . 120.0
C16 C15 C18 . . 123.57(19)
C14 C15 C18 . . 116.1(2)
C15 C16 C17 . . 120.0
C15 C16 H16A . . 120.0
C17 C16 H16A . . 120.0
N3 C17 C16 . . 120.0
N3 C17 H17A . . 120.0
C16 C17 H17A . . 120.0
C17 N3 C13 . . 120.0
C14A C13A N3A . . 120.0
C14A C13A H13B . . 120.0
N3A C13A H13B . . 120.0
C13A C14A C15A . . 120.0
C13A C14A H14B . . 120.0
C15A C14A H14B . . 120.0
C14A C15A C16A . . 120.0
C14A C15A C18 . . 132.9(5)
C16A C15A C18 . . 107.0(5)
C15A C16A C17A . . 120.0
C15A C16A H16B . . 120.0
C17A C16A H16B . . 120.0
N3A C17A C16A . . 120.0
N3A C17A H17B . . 120.0
C16A C17A H17B . . 120.0
C17A N3A C13A . . 120.0
C19 C18 C23 . . 117.0(3)
C19 C18 C15A . . 140.2(5)
C23 C18 C15A . . 99.1(4)
C19 C18 C15 . . 113.7(3)
C23 C18 C15 . . 127.2(3)
C15A C18 C15 . . 42.5(3)
C20 C19 C18 . . 122.6(3)
C20 C19 N4 . . 132.4(5)
C18 C19 N4 . . 95.9(5)
C20 C19 N4A . . 113.9(3)
C18 C19 N4A . . 123.3(4)
N4 C19 N4A . . 35.5(5)
C20 C19 O6 . . 114.5(4)
C18 C19 O6 . . 121.4(3)
N4 C19 O6 . . 48.9(4)
N4A C19 O6 . . 17.3(2)
C19 C20 C21 . . 121.5(3)
C19 C20 H20A . . 119.3
C21 C20 H20A . . 119.3
C20 C21 C22 . . 119.5(2)
C20 C21 C24 . . 118.9(2)
C22 C21 C24 . . 121.6(2)
C23 C22 C21 . . 118.7(3)
C23 C22 H22A . . 120.7
C21 C22 H22A . . 120.7
C22 C23 C18 . . 120.5(3)
C22 C23 H23A . . 119.7
C18 C23 H23A . . 119.7
O7 C24 O8 . . 126.4(2)
O7 C24 C21 . . 116.7(2)
O8 C24 C21 . . 116.9(2)
N5 C25 C26 . . 121.0(5)
N5 C25 H25A . . 119.5
C26 C25 H25A . . 119.5
C27 C26 C25 . . 124.9(5)
C27 C26 H26A . . 117.5
C25 C26 H26A . . 117.5
C28 C27 C26 . . 114.3(4)
C28 C27 C30 . . 121.6(3)
C26 C27 C30 . . 123.3(4)
C27 C28 C29 . . 118.7(5)
C27 C28 H28A . . 120.6
C29 C28 H28A . . 120.6
N5 C29 C28 . . 122.6(6)
N5 C29 H29A . . 118.7
C28 C29 H29A . . 118.7
C31 C30 C35 . . 115.5(2)
C31 C30 C27 . . 118.1(3)
C35 C30 C27 . . 126.1(3)
C32 C31 C30 . . 123.8(3)
C32 C31 H31A . . 118.1
C30 C31 H31A . . 118.1
C31 C32 C33 . . 119.3(2)
C31 C32 H32A . . 120.3
C33 C32 H32A . . 120.3
C34 C33 C32 . . 118.11(19)
C34 C33 C36 . . 121.3(2)
C32 C33 C36 . . 120.6(2)
C35 C34 C33 . . 121.2(2)
C35 C34 H34A . . 119.4
C33 C34 H34A . . 119.4
C34 C35 C30 . . 122.0(2)
C34 C35 N6 . . 117.6(3)
C30 C35 N6 . . 120.4(2)
O9 C36 O10 . . 125.44(18)
O9 C36 C33 . . 117.29(18)
O10 C36 C33 . . 117.2(2)

loop_
_geom_bond_atom_site_label_1
_geom_bond_atom_site_label_2
_geom_bond_site_symmetry_2
_geom_bond_distance
Eu1 O3 . 2.3218(15)
Eu1 O7 . 2.3308(19)
Eu1 O10 6_544 2.3447(14)
Eu1 O8 6_544 2.3876(19)
Eu1 O4 6_544 2.4053(15)
Eu1 O9 . 2.4305(14)
Eu1 O1W . 2.4518(19)
Eu1 O2W . 2.562(3)
Eu1 H1WA . 2.817(9)
Eu1 H1WB . 2.802(6)
O1W H1WA . 0.857(6)
O1W H1WB . 0.857(5)
O1 N2 . 1.193(3)
O2W H2WA . 0.853(5)
O2W H2WB . 0.843(4)
O2 N2 . 1.204(3)
O3 C12 . 1.251(2)
O4 C12 . 1.242(3)
O4 Eu1 5_665 2.4053(15)
O5 N4 . 1.049(13)
O6 N4 . 1.324(11)
O6 C19 . 1.713(7)
O5A N4A . 0.995(7)
O6A N4A . 1.304(8)
O7 C24 . 1.240(3)
O8 C24 . 1.252(3)
O8 Eu1 5_665 2.3876(19)
O9 C36 . 1.250(3)
O10 C36 . 1.254(3)
O10 Eu1 5_665 2.3446(14)
O11 N6 . 1.163(5)
O12 N6 . 1.178(4)
N1 C5 . 1.322(4)
N1 C1 . 1.329(5)
N2 C7 . 1.465(3)
N4 C19 . 1.422(11)
N4A C19 . 1.586(7)
N5 C29 . 1.245(7)
N5 C25 . 1.259(6)
N6 C35 . 1.493(4)
C1 C2 . 1.361(3)
C1 H1A . 0.9300
C2 C3 . 1.389(4)
C2 H2A . 0.9300
C3 C4 . 1.373(5)
C3 C6 . 1.508(3)
C4 C5 . 1.381(4)
C4 H4A . 0.9300
C5 H5A . 0.9300
C6 C7 . 1.386(3)
C6 C11 . 1.406(4)
C7 C8 . 1.368(3)
C8 C9 . 1.396(3)
C8 H8A . 0.9300
C9 C10 . 1.377(3)
C9 C12 . 1.473(3)
C10 C11 . 1.344(3)
C10 H10A . 0.9300
C11 H11A . 0.9300
C13 C14 . 1.3900
C13 N3 . 1.3900
C13 H13A . 0.9300
C14 C15 . 1.3900
C14 H14A . 0.9300
C15 C16 . 1.3900
C15 C18 . 1.544(4)
C16 C17 . 1.3900
C16 H16A . 0.9300
C17 N3 . 1.3900
C17 H17A . 0.9300
C13A C14A . 1.3900
C13A N3A . 1.3900
C13A H13B . 0.9300
C14A C15A . 1.3900
C14A H14B . 0.9300
C15A C16A . 1.3900
C15A C18 . 1.534(7)
C16A C17A . 1.3900
C16A H16B . 0.9300
C17A N3A . 1.3900
C17A H17B . 0.9300
C18 C19 . 1.349(5)
C18 C23 . 1.452(5)
C19 C20 . 1.342(5)
C20 C21 . 1.381(4)
C20 H20A . 0.9300
C21 C22 . 1.392(4)
C21 C24 . 1.501(3)
C22 C23 . 1.383(5)
C22 H22A . 0.9300
C23 H23A . 0.9300
C25 C26 . 1.363(5)
C25 H25A . 0.9300
C26 C27 . 1.325(5)
C26 H26A . 0.9300
C27 C28 . 1.302(7)
C27 C30 . 1.511(4)
C28 C29 . 1.473(7)
C28 H28A . 0.9300
C29 H29A . 0.9300
C30 C31 . 1.376(4)
C30 C35 . 1.403(5)
C31 C32 . 1.371(3)
C31 H31A . 0.9300
C32 C33 . 1.400(4)
C32 H32A . 0.9300
C33 C34 . 1.379(3)
C33 C36 . 1.505(3)
C34 C35 . 1.366(3)
C34 H34A . 0.9300

loop_
_geom_hbond_atom_site_label_D
_geom_hbond_atom_site_label_H
_geom_hbond_atom_site_label_A
_geom_hbond_site_symmetry_A
_geom_hbond_distance_DH
_geom_hbond_distance_HA
_geom_hbond_distance_DA
_geom_hbond_angle_DHA
_geom_hbond_publ_flag
O1W H1WA N5 2_544 0.86 2.17 2.885(4) 141 yes
O1W H1WB N1 1_445 0.86 2.13 2.644(3) 118 yes
O2W H2WA O1W 5_665 0.85 2.16 2.965(3) 156 yes
O2W H2WB N3 1_455 0.84 2.21 2.965(4) 149 yes
C4 H4A O12 6_554 0.93 2.54 3.448(5) 167 yes
C16 H16A O2 1_455 0.93 2.47 3.061(5) 121 yes
C31 H31A O6A 3_765 0.93 2.28 3.058(6) 141 yes

loop_
_geom_torsion_atom_site_label_1
_geom_torsion_atom_site_label_2
_geom_torsion_atom_site_label_3
_geom_torsion_atom_site_label_4
_geom_torsion_site_symmetry_1
_geom_torsion
O7 Eu1 O3 C12 . 25.2(3)
O10 Eu1 O3 C12 6_544 -27.6(4)
O8 Eu1 O3 C12 6_544 -51.0(3)
O4 Eu1 O3 C12 6_544 -128.0(3)
O9 Eu1 O3 C12 . 91.2(3)
O1W Eu1 O3 C12 . 177.0(3)
O2W Eu1 O3 C12 . 154.5(3)
O3 Eu1 O7 C24 . 41.0(3)
O10 Eu1 O7 C24 6_544 -158.0(3)
O8 Eu1 O7 C24 6_544 125.2(3)
O4 Eu1 O7 C24 6_544 89.3(3)
O9 Eu1 O7 C24 . -73.8(3)
O1W Eu1 O7 C24 . -98.0(3)
O2W Eu1 O7 C24 . -11.7(3)
O3 Eu1 O9 C36 . 0.8(2)
O7 Eu1 O9 C36 . 70.5(2)
O10 Eu1 O9 C36 6_544 159.7(2)
O8 Eu1 O9 C36 6_544 101.2(2)
O4 Eu1 O9 C36 6_544 -93.4(2)
O1W Eu1 O9 C36 . -123.6(2)
O2W Eu1 O9 C36 . -55.9(2)
C19 O6 N4 O5 . -167.6(13)
C5 N1 C1 C2 . 0.1(5)
N1 C1 C2 C3 . 0.8(5)
C1 C2 C3 C4 . -0.5(5)
C1 C2 C3 C6 . -172.9(3)
C2 C3 C4 C5 . -0.6(5)
C6 C3 C4 C5 . 171.6(3)
C1 N1 C5 C4 . -1.4(6)
C3 C4 C5 N1 . 1.7(6)
C4 C3 C6 C7 . 58.8(4)
C2 C3 C6 C7 . -129.1(3)
C4 C3 C6 C11 . -116.8(3)
C2 C3 C6 C11 . 55.3(4)
C11 C6 C7 C8 . -1.1(4)
C3 C6 C7 C8 . -176.7(3)
C11 C6 C7 N2 . -173.8(3)
C3 C6 C7 N2 . 10.6(5)
O1 N2 C7 C8 . 25.5(4)
O2 N2 C7 C8 . -155.1(3)
O1 N2 C7 C6 . -161.4(3)
O2 N2 C7 C6 . 17.9(4)
C6 C7 C8 C9 . 1.2(4)
N2 C7 C8 C9 . 174.2(3)
C7 C8 C9 C10 . -1.4(4)
C7 C8 C9 C12 . 178.4(3)
C8 C9 C10 C11 . 1.6(5)
C12 C9 C10 C11 . -178.3(3)
C9 C10 C11 C6 . -1.6(5)
C7 C6 C11 C10 . 1.2(5)
C3 C6 C11 C10 . 177.3(3)
Eu1 O4 C12 O3 5_665 -14.8(4)
Eu1 O4 C12 C9 5_665 164.31(18)
Eu1 O3 C12 O4 . -79.0(4)
Eu1 O3 C12 C9 . 101.8(3)
C10 C9 C12 O4 . 0.3(4)
C8 C9 C12 O4 . -179.6(3)
C10 C9 C12 O3 . 179.5(3)
C8 C9 C12 O3 . -0.4(4)
N3 C13 C14 C15 . 0.0
C13 C14 C15 C16 . 0.0
C13 C14 C15 C18 . -173.7(2)
C14 C15 C16 C17 . 0.0
C18 C15 C16 C17 . 173.2(3)
C15 C16 C17 N3 . 0.0
C16 C17 N3 C13 . 0.0
C14 C13 N3 C17 . 0.0
N3A C13A C14A C15A . 0.0
C13A C14A C15A C16A . 0.0
C13A C14A C15A C18 . 175.8(7)
C14A C15A C16A C17A . 0.0
C18 C15A C16A C17A . -176.8(5)
C15A C16A C17A N3A . 0.0
C16A C17A N3A C13A . 0.0
C14A C13A N3A C17A . 0.0
C14A C15A C18 C19 . -108.3(6)
C16A C15A C18 C19 . 67.9(6)
C14A C15A C18 C23 . 47.1(5)
C16A C15A C18 C23 . -136.7(3)
C14A C15A C18 C15 . -175.9(8)
C16A C15A C18 C15 . 0.3(4)
C16 C15 C18 C19 . 44.1(3)
C14 C15 C18 C19 . -142.5(2)
C16 C15 C18 C23 . -118.5(3)
C14 C15 C18 C23 . 54.9(4)
C16 C15 C18 C15A . -176.2(5)
C14 C15 C18 C15A . -2.7(5)
C23 C18 C19 C20 . 5.4(4)
C15A C18 C19 C20 . 157.9(5)
C15 C18 C19 C20 . -159.1(3)
C23 C18 C19 N4 . -145.1(4)
C15A C18 C19 N4 . 7.4(7)
C15 C18 C19 N4 . 50.4(4)
C23 C18 C19 N4A . -169.3(3)
C15A C18 C19 N4A . -16.8(7)
C15 C18 C19 N4A . 26.2(4)
C23 C18 C19 O6 . 170.3(3)
C15A C18 C19 O6 . -37.2(7)
C15 C18 C19 O6 . 5.8(4)
O5 N4 C19 C20 . -114.8(17)
O6 N4 C19 C20 . 86.9(6)
O5 N4 C19 C18 . 31.0(17)
O6 N4 C19 C18 . -127.3(4)
O5 N4 C19 N4A . 175(2)
O6 N4 C19 N4A . 16.6(4)
O5 N4 C19 O6 . 158(2)
O5A N4A C19 C20 . -154.2(4)
O6A N4A C19 C20 . 56.6(4)
O5A N4A C19 C18 . 20.8(6)
O6A N4A C19 C18 . -128.4(4)
O5A N4A C19 N4 . -23.7(7)
O6A N4A C19 N4 . -172.9(8)
O5A N4A C19 O6 . 110.1(12)
O6A N4A C19 O6 . -39.1(10)
N4 O6 C19 C20 . -125.9(6)
N4 O6 C19 C18 . 68.0(6)
N4 O6 C19 N4A . -33.8(11)
C18 C19 C20 C21 . -1.7(4)
N4 C19 C20 C21 . 136.7(6)
N4A C19 C20 C21 . 173.4(3)
O6 C19 C20 C21 . -167.6(3)
C19 C20 C21 C22 . -2.2(3)
C19 C20 C21 C24 . 176.8(2)
C20 C21 C22 C23 . 2.1(3)
C24 C21 C22 C23 . -176.94(19)
C21 C22 C23 C18 . 1.6(4)
C19 C18 C23 C22 . -5.3(4)
C15A C18 C23 C22 . -167.9(4)
C15 C18 C23 C22 . 156.8(3)
Eu1 O7 C24 O8 . 14.6(4)
Eu1 O7 C24 C21 . -164.3(2)
Eu1 O8 C24 O7 5_665 -26.0(3)
Eu1 O8 C24 C21 5_665 152.95(14)
C20 C21 C24 O7 . 11.7(2)
C22 C21 C24 O7 . -169.26(17)
C20 C21 C24 O8 . -167.39(17)
C22 C21 C24 O8 . 11.7(3)
C29 N5 C25 C26 . 0.4(8)
N5 C25 C26 C27 . 1.7(8)
C25 C26 C27 C28 . -3.0(7)
C25 C26 C27 C30 . -172.9(4)
C26 C27 C28 C29 . 2.3(7)
C30 C27 C28 C29 . 172.3(5)
C25 N5 C29 C28 . -1.0(9)
C27 C28 C29 N5 . -0.4(10)
C28 C27 C30 C31 . -85.1(6)
C26 C27 C30 C31 . 84.0(5)
C28 C27 C30 C35 . 100.7(5)
C26 C27 C30 C35 . -90.2(5)
C35 C30 C31 C32 . 1.4(5)
C27 C30 C31 C32 . -173.4(3)
C30 C31 C32 C33 . 1.0(5)
C31 C32 C33 C34 . -2.3(4)
C31 C32 C33 C36 . 176.8(3)
C32 C33 C34 C35 . 1.2(4)
C36 C33 C34 C35 . -177.9(2)
C33 C34 C35 C30 . 1.2(5)
C33 C34 C35 N6 . 179.8(3)
C31 C30 C35 C34 . -2.5(5)
C27 C30 C35 C34 . 171.9(3)
C31 C30 C35 N6 . 179.0(3)
C27 C30 C35 N6 . -6.6(5)
O11 N6 C35 C34 . 1.5(5)
O12 N6 C35 C34 . 178.7(3)
O11 N6 C35 C30 . -179.9(4)
O12 N6 C35 C30 . -2.7(5)
Eu1 O9 C36 O10 . 7.9(4)
Eu1 O9 C36 C33 . -174.04(15)
Eu1 O10 C36 O9 5_665 -97.3(3)
Eu1 O10 C36 C33 5_665 84.6(3)
C34 C33 C36 O9 . 16.4(4)
C32 C33 C36 O9 . -162.7(2)
C34 C33 C36 O10 . -165.4(2)
C32 C33 C36 O10 . 15.5(3)

_cod_database_fobs_code 2021263
